data_1572914
loop_
_publ_author_name
'Limberg, Niklas'
'Rautiainen, J. Mikko'
'Lundell, Jan'
'Riedel, Sebastian'
'Rissanen, Kari'
'Puttreddy, Rakesh'

_publ_section_title
;
 Dichlorine-pyridine <i>N</i>-oxide halogen-bonded complexes.
;
_journal_issue 45
_journal_name_full 'Chemical science'
_journal_page_first 18840
_journal_page_last 18845
_journal_paper_doi 10.1039/d4sc06270a
_journal_volume 15
_journal_year 2024
_chemical_formula_moiety 'Cl3, C11 H10 N O, C11 H9 N O'
_chemical_formula_sum 'C22 H19 Cl3 N2 O2'
_chemical_formula_weight 449.74
_space_group_crystal_system triclinic
_space_group_IT_number 2
_space_group_name_Hall '-P 1'
_space_group_name_H-M_alt 'P -1'
_atom_sites_solution_hydrogens geom
_atom_sites_solution_primary iterative
_audit_creation_date 2024-09-11
_audit_creation_method
;
Olex2 1.5-alpha
(compiled 2024.02.16 svn.r378c4104 for OlexSys, GUI svn.r6928)
;
_audit_update_record
;
2024-09-13 deposited with the CCDC.	2024-10-21 downloaded from the CCDC.
;
_cell_angle_alpha 71.538(19)
_cell_angle_beta 81.375(19)
_cell_angle_gamma 89.527(14)
_cell_formula_units_Z 2
_cell_length_a 6.027(3)
_cell_length_b 11.706(6)
_cell_length_c 15.295(9)
_cell_measurement_reflns_used 506
_cell_measurement_temperature 100.00
_cell_measurement_theta_max 22.591
_cell_measurement_theta_min 3.498
_cell_volume 1011.1(9)
_computing_cell_refinement 'SAINT V8.40B (?, 2016)'
_computing_data_reduction 'SAINT V8.40B (?, 2016)'
_computing_molecular_graphics 'Olex2 1.5-alpha (Dolomanov et al., 2009)'
_computing_publication_material 'Olex2 1.5-alpha (Dolomanov et al., 2009)'
_computing_structure_refinement 'olex2.refine 1.5-alpha (Bourhis et al., 2015)'
_computing_structure_solution 'olex2.solve 1.5-alpha (Bourhis et al., 2015)'
_diffrn_ambient_temperature 100.00
_diffrn_measured_fraction_theta_full 0.982
_diffrn_measured_fraction_theta_max 0.974
_diffrn_measurement_device_type 'Bruker D8 Venture'
_diffrn_measurement_method '\f and \w scans'
_diffrn_radiation_type MoK\a
_diffrn_radiation_wavelength 0.71073
_diffrn_reflns_av_R_equivalents 0.2284
_diffrn_reflns_av_unetI/netI 0.3770
_diffrn_reflns_Laue_measured_fraction_full 0.982
_diffrn_reflns_Laue_measured_fraction_max 0.974
_diffrn_reflns_limit_h_max 7
_diffrn_reflns_limit_h_min -7
_diffrn_reflns_limit_k_max 14
_diffrn_reflns_limit_k_min -13
_diffrn_reflns_limit_l_max 18
_diffrn_reflns_limit_l_min 0
_diffrn_reflns_number 3636
_diffrn_reflns_point_group_measured_fraction_full 0.982
_diffrn_reflns_point_group_measured_fraction_max 0.974
_diffrn_reflns_theta_full 25.242
_diffrn_reflns_theta_max 25.393
_diffrn_reflns_theta_min 2.656
_diffrn_source_current 1.0
_diffrn_source_power 0.05
_diffrn_source_voltage 50.0
_diffrn_standards_number 0
_exptl_absorpt_coefficient_mu 0.475
_exptl_absorpt_correction_T_max 0.745210
_exptl_absorpt_correction_T_min 0.522247
_exptl_absorpt_correction_type multi-scan
_exptl_absorpt_process_details
;
 TWINABS-2012/1 (Bruker,2012) was used for absorption correction.
 
For component 1:
 wR2(int) was 0.1189 before and 0.0843 after correction.
 The Ratio of minimum to maximum transmission is 0.70.

Final HKLF 4 output contains 17493 reflections, Rint = 0.2284
 (2031 with I > 3sig(I), Rint = 0.1017)
;
_exptl_crystal_colour 'clear colourless'
_exptl_crystal_colour_lustre clear
_exptl_crystal_colour_primary colourless
_exptl_crystal_density_diffrn 1.477
_exptl_crystal_description needle
_exptl_crystal_F_000 464
_exptl_crystal_size_max 0.387
_exptl_crystal_size_mid 0.045
_exptl_crystal_size_min 0.025
_refine_diff_density_max 0.761
_refine_diff_density_min -0.788
_refine_diff_density_rms 0.166
_refine_ls_extinction_method none
_refine_ls_goodness_of_fit_ref 1.086
_refine_ls_hydrogen_treatment constr
_refine_ls_matrix_type full
_refine_ls_number_parameters 264
_refine_ls_number_reflns 3636
_refine_ls_number_restraints 156
_refine_ls_restrained_S_all 1.069
_refine_ls_R_factor_all 0.3614
_refine_ls_R_factor_gt 0.1321
_refine_ls_shift/su_max 0.000
_refine_ls_shift/su_mean 0.000
_refine_ls_structure_factor_coef Fsqd
_refine_ls_weighting_details 'w=1/[\s^2^(Fo^2^)+(0.2000P)^2^] where P=(Fo^2^+2Fc^2^)/3'
_refine_ls_weighting_scheme calc
_refine_ls_wR_factor_gt 0.2983
_refine_ls_wR_factor_ref 0.4380
_reflns_Friedel_coverage 0.000
_reflns_number_gt 1278
_reflns_number_total 3636
_reflns_threshold_expression 'I > 2\s(I)'
_cod_data_source_file d4sc06270a3.cif
_cod_data_source_block OGH_D49_27
_cod_depositor_comments 'Adding full bibliography for 1572907--1572916.cif.'
_cod_original_cell_volume 1011.1(10)
_cod_database_code 1572914
_shelx_shelxl_version_number 2019/1
_shelx_space_group_comment
;
The symmetry employed for this shelxl refinement is uniquely defined
by the following loop, which should always be used as a source of
symmetry information in preference to the above space-group names.
They are only intended as comments.
;
_shelx_estimated_absorpt_t_max 0.988
_shelx_estimated_absorpt_t_min 0.837
_olex2_refinement_description
;
1. Twinned data refinement
 Scales: 0.77152
 0.22848
2. Uiso/Uaniso restraints and constraints
Uanis(C12) \\sim Ueq, Uanis(C10) \\sim Ueq, Uanis(C2) \\sim Ueq, Uanis(C21)
\\sim Ueq, Uanis(C17) \\sim Ueq, Uanis(C7) \\sim Ueq, Uanis(C1) \\sim Ueq,
Uanis(C13) \\sim Ueq, Uanis(C9) \\sim Ueq, Uanis(C4) \\sim Ueq, Uanis(C8) \\sim
Ueq, Uanis(C22) \\sim Ueq, Uanis(C6) \\sim Ueq, Uanis(O1) \\sim Ueq, Uanis(C11)
\\sim Ueq, Uanis(C16) \\sim Ueq, Uanis(C15) \\sim Ueq, Uanis(C5) \\sim Ueq,
Uanis(C3) \\sim Ueq, Uanis(N2) \\sim Ueq, Uanis(O2) \\sim Ueq, Uanis(C20) \\sim
Ueq, Uanis(N1) \\sim Ueq, Uanis(C14) \\sim Ueq, Uanis(C19) \\sim Ueq,
Uanis(C18) \\sim Ueq, : with sigma of 0.005 and sigma for terminal atoms of 0.01
3.a Aromatic/amide H refined with riding coordinates:
 C19(H19), C18(H18), C7(H7), C22(H22), C4(H4), C11(H11), C21(H21), C9(H9),
 C8(H8), C1(H1A), C15(H15), C12(H12), C13(H13), C14(H14), C20(H20), C10(H10),
 C3(H3), C2(H2)
3.b Idealised tetrahedral OH refined as rotating group:
 O1(H1)
;
_olex2_submission_special_instructions 'No special instructions were received'

loop_
_space_group_symop_operation_xyz
'x, y, z'
'-x, -y, -z'

loop_
_atom_site_label
_atom_site_type_symbol
_atom_site_fract_x
_atom_site_fract_y
_atom_site_fract_z
_atom_site_U_iso_or_equiv
_atom_site_adp_type
_atom_site_occupancy
_atom_site_site_symmetry_order
_atom_site_calc_flag
_atom_site_refinement_flags_posn
_atom_site_refinement_flags_adp
_atom_site_refinement_flags_occupancy
_atom_site_disorder_assembly
_atom_site_disorder_group
Cl2 Cl 0.8467(6) 0.0770(3) 0.7315(3) 0.0382(10) Uani 1 1 d . . . . .
Cl3 Cl 0.9033(7) 0.1396(4) 0.5685(3) 0.0432(12) Uani 1 1 d . . . . .
Cl1 Cl 0.7892(7) 0.0160(3) 0.8900(3) 0.0427(11) Uani 1 1 d . . . . .
O1 O 1.0047(16) 0.3263(10) 0.3103(7) 0.039(3) Uani 1 1 d . U . . .
H1 H 0.987926 0.390577 0.267942 0.058 Uiso 1 1 calc R U . . .
O2 O 1.0525(16) 0.5224(9) 0.1885(7) 0.037(3) Uani 1 1 d . U . . .
N2 N 0.885(2) 0.5907(12) 0.1544(9) 0.036(3) Uani 1 1 d . U . . .
N1 N 0.805(2) 0.2634(11) 0.3425(8) 0.033(3) Uani 1 1 d . U . . .
C19 C 0.878(3) 0.2504(14) 0.0903(10) 0.035(4) Uani 1 1 d . U . . .
H19 H 1.003033 0.213678 0.066210 0.042 Uiso 1 1 calc R U . . .
C18 C 0.905(2) 0.3665(14) 0.0913(10) 0.033(4) Uani 1 1 d . U . . .
H18 H 1.047851 0.408178 0.071038 0.040 Uiso 1 1 calc R U . . .
C7 C 0.449(2) 0.5121(14) 0.3440(10) 0.032(4) Uani 1 1 d . U . . .
H7 H 0.329163 0.478321 0.324900 0.038 Uiso 1 1 calc R U . . .
C16 C 0.717(2) 0.5522(13) 0.1195(10) 0.030(3) Uani 1 1 d . U . . .
C17 C 0.715(2) 0.4218(13) 0.1235(10) 0.028(3) Uani 1 1 d . U . . .
C22 C 0.504(2) 0.3592(14) 0.1520(10) 0.030(4) Uani 1 1 d . U . . .
H22 H 0.373924 0.396877 0.171155 0.037 Uiso 1 1 calc R U . . .
C4 C 0.424(2) 0.2414(14) 0.4080(11) 0.036(4) Uani 1 1 d . U . . .
H4 H 0.290613 0.274072 0.430281 0.043 Uiso 1 1 calc R U . . .
C11 C 0.796(2) 0.4894(14) 0.4058(10) 0.030(4) Uani 1 1 d . U . . .
H11 H 0.916712 0.441515 0.428022 0.036 Uiso 1 1 calc R U . . .
C21 C 0.491(3) 0.2413(14) 0.1512(11) 0.036(4) Uani 1 1 d . U . . .
H21 H 0.350420 0.197944 0.170859 0.043 Uiso 1 1 calc R U . . .
C9 C 0.608(3) 0.6765(15) 0.3747(11) 0.041(4) Uani 1 1 d . U . . .
H9 H 0.601126 0.756952 0.376382 0.049 Uiso 1 1 calc R U . . .
C6 C 0.623(3) 0.4415(14) 0.3725(10) 0.036(4) Uani 1 1 d . U . . .
C8 C 0.441(2) 0.6307(14) 0.3422(10) 0.034(4) Uani 1 1 d . U . . .
H8 H 0.322487 0.679445 0.318827 0.041 Uiso 1 1 calc R U . . .
C1 C 0.805(3) 0.1456(16) 0.3434(11) 0.043(4) Uani 1 1 d . U . . .
H1A H 0.939915 0.112745 0.322613 0.052 Uiso 1 1 calc R U . . .
C15 C 0.560(3) 0.6293(14) 0.0843(10) 0.035(4) Uani 1 1 d . U . . .
H15 H 0.442958 0.602803 0.059044 0.042 Uiso 1 1 calc R U . . .
C5 C 0.620(3) 0.3149(14) 0.3751(10) 0.033(4) Uani 1 1 d . U . . .
C12 C 0.907(3) 0.7082(15) 0.1544(11) 0.036(4) Uani 1 1 d . U . . .
H12 H 1.029392 0.734296 0.176745 0.043 Uiso 1 1 calc R U . . .
C13 C 0.741(2) 0.7876(15) 0.1203(10) 0.036(4) Uani 1 1 d . U . . .
H13 H 0.747404 0.868252 0.121285 0.043 Uiso 1 1 calc R U . . .
C14 C 0.570(3) 0.7483(15) 0.0853(11) 0.042(4) Uani 1 1 d . U . . .
H14 H 0.458423 0.802118 0.061639 0.050 Uiso 1 1 calc R U . . .
C20 C 0.677(3) 0.1853(16) 0.1227(11) 0.046(4) Uani 1 1 d . U . . .
H20 H 0.666326 0.103334 0.125350 0.056 Uiso 1 1 calc R U . . .
C10 C 0.785(2) 0.6081(15) 0.4051(10) 0.035(4) Uani 1 1 d . U . . .
H10 H 0.900278 0.642655 0.425788 0.042 Uiso 1 1 calc R U . . .
C3 C 0.418(3) 0.1231(15) 0.4095(11) 0.041(4) Uani 1 1 d . U . . .
H3 H 0.283283 0.074346 0.434201 0.050 Uiso 1 1 calc R U . . .
C2 C 0.611(3) 0.0763(15) 0.3742(10) 0.040(4) Uani 1 1 d . U . . .
H2 H 0.607122 -0.003644 0.371656 0.048 Uiso 1 1 calc R U . . .

loop_
_atom_site_aniso_label
_atom_site_aniso_U_11
_atom_site_aniso_U_22
_atom_site_aniso_U_33
_atom_site_aniso_U_23
_atom_site_aniso_U_13
_atom_site_aniso_U_12
Cl2 0.039(2) 0.029(2) 0.045(2) -0.0111(18) -0.0026(19) -0.002(2)
Cl3 0.046(2) 0.032(3) 0.048(3) -0.009(2) -0.002(2) -0.004(2)
Cl1 0.049(3) 0.029(2) 0.049(3) -0.011(2) -0.005(2) 0.002(2)
O1 0.030(5) 0.038(6) 0.048(6) -0.010(5) -0.008(5) 0.004(5)
O2 0.028(5) 0.042(6) 0.036(5) -0.005(5) -0.006(4) 0.002(5)
N2 0.031(5) 0.037(5) 0.037(5) -0.006(4) -0.007(4) 0.005(4)
N1 0.032(5) 0.032(5) 0.033(5) -0.006(4) -0.008(4) -0.001(4)
C19 0.035(5) 0.035(6) 0.032(5) -0.009(4) -0.005(4) 0.007(4)
C18 0.034(5) 0.029(6) 0.035(5) -0.009(4) -0.005(4) 0.002(4)
C7 0.030(5) 0.032(6) 0.034(5) -0.014(4) 0.003(4) 0.003(4)
C16 0.029(5) 0.027(5) 0.033(5) -0.009(4) -0.006(4) 0.002(4)
C17 0.027(5) 0.027(5) 0.030(5) -0.010(4) -0.003(4) -0.002(4)
C22 0.028(5) 0.034(6) 0.029(5) -0.011(4) -0.002(4) 0.003(4)
C4 0.035(5) 0.035(6) 0.039(5) -0.012(4) -0.006(4) 0.000(4)
C11 0.033(5) 0.029(5) 0.028(5) -0.006(4) -0.008(4) 0.002(4)
C21 0.035(5) 0.031(6) 0.040(6) -0.010(4) -0.001(4) 0.000(4)
C9 0.045(6) 0.037(6) 0.043(6) -0.016(4) -0.004(4) 0.000(4)
C6 0.037(5) 0.033(6) 0.039(5) -0.015(4) -0.004(4) 0.004(4)
C8 0.038(5) 0.030(6) 0.034(5) -0.010(4) -0.006(4) 0.007(4)
C1 0.042(6) 0.042(6) 0.044(6) -0.013(4) -0.002(4) 0.006(4)
C15 0.038(5) 0.034(6) 0.034(5) -0.014(4) -0.002(4) 0.007(4)
C5 0.032(5) 0.032(5) 0.032(5) -0.009(4) -0.002(4) 0.004(4)
C12 0.036(5) 0.033(6) 0.038(6) -0.014(4) 0.002(4) -0.007(4)
C13 0.034(5) 0.035(6) 0.040(5) -0.012(4) -0.010(4) 0.000(4)
C14 0.043(6) 0.041(6) 0.042(6) -0.014(4) -0.009(4) 0.004(4)
C20 0.049(6) 0.043(6) 0.046(6) -0.015(4) -0.005(4) 0.004(5)
C10 0.036(5) 0.034(6) 0.038(5) -0.016(4) -0.004(4) -0.004(4)
C3 0.044(6) 0.040(6) 0.042(6) -0.015(4) -0.009(4) 0.001(4)
C2 0.044(5) 0.037(6) 0.037(5) -0.011(4) -0.010(4) -0.001(4)

loop_
_atom_type_symbol
_atom_type_description
_atom_type_scat_dispersion_real
_atom_type_scat_dispersion_imag
_atom_type_scat_source
C C 0.0033 0.0016 'International Tables Vol C Tables 4.2.6.8 and 6.1.1.4'
H H 0.0000 0.0000 'International Tables Vol C Tables 4.2.6.8 and 6.1.1.4'
Cl Cl 0.1484 0.1585 'International Tables Vol C Tables 4.2.6.8 and 6.1.1.4'
N N 0.0061 0.0033 'International Tables Vol C Tables 4.2.6.8 and 6.1.1.4'
O O 0.0106 0.0060 'International Tables Vol C Tables 4.2.6.8 and 6.1.1.4'

loop_
_geom_angle_atom_site_label_1
_geom_angle_atom_site_label_2
_geom_angle_atom_site_label_3
_geom_angle
_geom_angle_site_symmetry_1
_geom_angle_site_symmetry_3
_geom_angle_publ_flag
Cl1 Cl2 Cl3 179.6(2) . . ?
N1 O1 H1 109.5 . . ?
O2 N2 C16 124.7(13) . . ?
O2 N2 C12 112.9(13) . . ?
C16 N2 C12 122.3(13) . . ?
O1 N1 C1 115.7(12) . . ?
O1 N1 C5 120.8(13) . . ?
C5 N1 C1 123.4(14) . . ?
C18 C19 H19 118.6 . . ?
C20 C19 H19 118.6 . . ?
C20 C19 C18 122.8(15) . . ?
C19 C18 H18 121.1 . . ?
C19 C18 C17 117.9(15) . . ?
C17 C18 H18 121.1 . . ?
C6 C7 H7 118.9 . . ?
C6 C7 C8 122.2(15) . . ?
C8 C7 H7 118.9 . . ?
N2 C16 C17 116.6(12) . . ?
C15 C16 N2 120.0(14) . . ?
C15 C16 C17 123.3(14) . . ?
C18 C17 C16 123.3(14) . . ?
C22 C17 C18 120.2(13) . . ?
C22 C17 C16 116.1(13) . . ?
C17 C22 H22 120.8 . . ?
C21 C22 C17 118.3(14) . . ?
C21 C22 H22 120.8 . . ?
C5 C4 H4 118.9 . . ?
C3 C4 H4 118.9 . . ?
C3 C4 C5 122.3(15) . . ?
C6 C11 H11 121.0 . . ?
C10 C11 H11 121.0 . . ?
C10 C11 C6 118.0(14) . . ?
C22 C21 H21 119.1 . . ?
C20 C21 C22 121.9(16) . . ?
C20 C21 H21 119.1 . . ?
C8 C9 H9 119.4 . . ?
C8 C9 C10 121.1(16) . . ?
C10 C9 H9 119.4 . . ?
C7 C6 C11 119.2(15) . . ?
C7 C6 C5 119.7(15) . . ?
C11 C6 C5 121.0(14) . . ?
C7 C8 H8 120.8 . . ?
C9 C8 C7 118.5(14) . . ?
C9 C8 H8 120.8 . . ?
N1 C1 H1A 120.3 . . ?
C2 C1 N1 119.4(15) . . ?
C2 C1 H1A 120.3 . . ?
C16 C15 H15 120.1 . . ?
C16 C15 C14 119.8(15) . . ?
C14 C15 H15 120.1 . . ?
N1 C5 C4 116.0(14) . . ?
N1 C5 C6 122.2(15) . . ?
C4 C5 C6 121.7(14) . . ?
N2 C12 H12 121.1 . . ?
N2 C12 C13 117.8(14) . . ?
C13 C12 H12 121.1 . . ?
C12 C13 H13 120.2 . . ?
C14 C13 C12 119.7(15) . . ?
C14 C13 H13 120.2 . . ?
C15 C14 H14 119.9 . . ?
C13 C14 C15 120.3(15) . . ?
C13 C14 H14 119.9 . . ?
C19 C20 C21 118.7(16) . . ?
C19 C20 H20 120.7 . . ?
C21 C20 H20 120.7 . . ?
C11 C10 H10 119.5 . . ?
C9 C10 C11 120.9(15) . . ?
C9 C10 H10 119.5 . . ?
C4 C3 H3 120.5 . . ?
C4 C3 C2 118.9(16) . . ?
C2 C3 H3 120.5 . . ?
C1 C2 C3 119.8(16) . . ?
C1 C2 H2 120.1 . . ?
C3 C2 H2 120.1 . . ?

loop_
_geom_bond_atom_site_label_1
_geom_bond_atom_site_label_2
_geom_bond_distance
_geom_bond_site_symmetry_2
_geom_bond_publ_flag
Cl2 Cl3 2.337(6) . ?
Cl2 Cl1 2.272(6) . ?
O1 H1 0.8400 . ?
O1 N1 1.359(14) . ?
O2 N2 1.343(14) . ?
N2 C16 1.359(17) . ?
N2 C12 1.382(19) . ?
N1 C1 1.375(19) . ?
N1 C5 1.367(18) . ?
C19 H19 0.9500 . ?
C19 C18 1.38(2) . ?
C19 C20 1.37(2) . ?
C18 H18 0.9500 . ?
C18 C17 1.413(19) . ?
C7 H7 0.9500 . ?
C7 C6 1.368(19) . ?
C7 C8 1.38(2) . ?
C16 C17 1.507(19) . ?
C16 C15 1.353(19) . ?
C17 C22 1.412(18) . ?
C22 H22 0.9500 . ?
C22 C21 1.39(2) . ?
C4 H4 0.9500 . ?
C4 C5 1.395(19) . ?
C4 C3 1.38(2) . ?
C11 H11 0.9500 . ?
C11 C6 1.418(19) . ?
C11 C10 1.39(2) . ?
C21 H21 0.9500 . ?
C21 C20 1.38(2) . ?
C9 H9 0.9500 . ?
C9 C8 1.369(19) . ?
C9 C10 1.38(2) . ?
C6 C5 1.47(2) . ?
C8 H8 0.9500 . ?
C1 H1A 0.9500 . ?
C1 C2 1.37(2) . ?
C15 H15 0.9500 . ?
C15 C14 1.40(2) . ?
C12 H12 0.9500 . ?
C12 C13 1.40(2) . ?
C13 H13 0.9500 . ?
C13 C14 1.376(19) . ?
C14 H14 0.9500 . ?
C20 H20 0.9500 . ?
C10 H10 0.9500 . ?
C3 H3 0.9500 . ?
C3 C2 1.39(2) . ?
C2 H2 0.9500 . ?

loop_
_geom_torsion_atom_site_label_1
_geom_torsion_atom_site_label_2
_geom_torsion_atom_site_label_3
_geom_torsion_atom_site_label_4
_geom_torsion
_geom_torsion_site_symmetry_1
_geom_torsion_site_symmetry_2
_geom_torsion_site_symmetry_3
_geom_torsion_site_symmetry_4
_geom_torsion_publ_flag
O1 N1 C1 C2 -179.7(13) . . . . ?
O1 N1 C5 C4 -178.9(12) . . . . ?
O1 N1 C5 C6 3(2) . . . . ?
O2 N2 C16 C17 3(2) . . . . ?
O2 N2 C16 C15 -178.1(12) . . . . ?
O2 N2 C12 C13 -180.0(13) . . . . ?
N2 C16 C17 C18 -50.2(19) . . . . ?
N2 C16 C17 C22 136.8(14) . . . . ?
N2 C16 C15 C14 -1(2) . . . . ?
N2 C12 C13 C14 -2(2) . . . . ?
N1 C1 C2 C3 -4(2) . . . . ?
C19 C18 C17 C16 -173.8(12) . . . . ?
C19 C18 C17 C22 -1(2) . . . . ?
C18 C19 C20 C21 5(2) . . . . ?
C18 C17 C22 C21 3(2) . . . . ?
C7 C6 C5 N1 136.0(16) . . . . ?
C7 C6 C5 C4 -42(2) . . . . ?
C16 N2 C12 C13 3(2) . . . . ?
C16 C17 C22 C21 176.0(12) . . . . ?
C16 C15 C14 C13 1(2) . . . . ?
C17 C16 C15 C14 178.4(14) . . . . ?
C17 C22 C21 C20 -1(2) . . . . ?
C22 C21 C20 C19 -3(2) . . . . ?
C4 C3 C2 C1 3(2) . . . . ?
C11 C6 C5 N1 -49(2) . . . . ?
C11 C6 C5 C4 133.4(16) . . . . ?
C6 C7 C8 C9 -4(2) . . . . ?
C6 C11 C10 C9 1(2) . . . . ?
C8 C7 C6 C11 3(2) . . . . ?
C8 C7 C6 C5 178.6(14) . . . . ?
C8 C9 C10 C11 -2(2) . . . . ?
C1 N1 C5 C4 -2(2) . . . . ?
C1 N1 C5 C6 -179.4(13) . . . . ?
C15 C16 C17 C18 130.5(17) . . . . ?
C15 C16 C17 C22 -43(2) . . . . ?
C5 N1 C1 C2 3(2) . . . . ?
C5 C4 C3 C2 -2(2) . . . . ?
C12 N2 C16 C17 179.6(13) . . . . ?
C12 N2 C16 C15 -1(2) . . . . ?
C12 C13 C14 C15 0(2) . . . . ?
C20 C19 C18 C17 -3(2) . . . . ?
C10 C11 C6 C7 -2(2) . . . . ?
C10 C11 C6 C5 -177.3(14) . . . . ?
C10 C9 C8 C7 3(2) . . . . ?
C3 C4 C5 N1 1(2) . . . . ?
C3 C4 C5 C6 179.0(13) . . . . ?

loop_
_twin_individual_id
_twin_individual_mass_fraction_refined
1 0.77152
2 0.22848
